data_7126088
loop_
_publ_author_name
'Liu, Jing'
'Ba, Dan'
'Chen, Yanhui'
'Wen, Si'
'Cheng, Guolin'

_publ_section_title
;
 Synthesis of 3-(2-quinolyl) chromones from ynones and quinoline N-oxides
 via tandem reactions under transition metal- and additive-free
 conditions.
;
_journal_issue 29
_journal_name_full 'Chemical communications (Cambridge, England)'
_journal_page_first 4078
_journal_page_last 4081
_journal_paper_doi 10.1039/c9cc09460a
_journal_volume 56
_journal_year 2020
_chemical_formula_moiety 'C24 H14 Br N O2'
_chemical_formula_sum 'C24 H14 Br N O2'
_chemical_formula_weight 428.27
_space_group_IT_number 2
_space_group_name_Hall '-P 1'
_space_group_name_H-M_alt 'P -1'
_symmetry_cell_setting triclinic
_atom_sites_solution_hydrogens geom
_atom_sites_solution_primary direct
_atom_sites_solution_secondary difmap
_audit_creation_method SHELXL-97
_audit_update_record
;
2019-07-12 deposited with the CCDC.	2020-03-02 downloaded from the CCDC.
;
_cell_angle_alpha 81.431(7)
_cell_angle_beta 82.868(7)
_cell_angle_gamma 80.818(9)
_cell_formula_units_Z 2
_cell_length_a 6.7672(7)
_cell_length_b 9.2017(10)
_cell_length_c 15.1089(11)
_cell_measurement_reflns_used 1818
_cell_measurement_temperature 293(2)
_cell_measurement_theta_max 26.3050
_cell_measurement_theta_min 4.0550
_cell_volume 913.54(16)
_computing_structure_refinement 'SHELXL-97 (Sheldrick, 1997)'
_computing_structure_solution 'SHELXS-97 (Sheldrick, 1990)'
_diffrn_ambient_temperature 293(2)
_diffrn_measured_fraction_theta_full 0.996
_diffrn_measured_fraction_theta_max 0.996
_diffrn_measurement_device_type 'Xcalibur, Eos, Gemini'
_diffrn_radiation_monochromator graphite
_diffrn_radiation_source 'fine-focus sealed tube'
_diffrn_radiation_type MoK\a
_diffrn_radiation_wavelength 0.71073
_diffrn_reflns_av_R_equivalents 0.0585
_diffrn_reflns_av_sigmaI/netI 0.1010
_diffrn_reflns_limit_h_max 8
_diffrn_reflns_limit_h_min -6
_diffrn_reflns_limit_k_max 11
_diffrn_reflns_limit_k_min -11
_diffrn_reflns_limit_l_max 18
_diffrn_reflns_limit_l_min -15
_diffrn_reflns_number 6979
_diffrn_reflns_theta_full 26.00
_diffrn_reflns_theta_max 26.00
_diffrn_reflns_theta_min 3.57
_exptl_absorpt_coefficient_mu 2.270
_exptl_absorpt_correction_T_max 0.8392
_exptl_absorpt_correction_T_min 0.8048
_exptl_crystal_density_diffrn 1.557
_exptl_crystal_density_method 'not measured'
_exptl_crystal_F_000 432
_exptl_crystal_size_max 0.10
_exptl_crystal_size_mid 0.10
_exptl_crystal_size_min 0.08
_refine_diff_density_max 0.702
_refine_diff_density_min -1.221
_refine_diff_density_rms 0.126
_refine_ls_extinction_method none
_refine_ls_goodness_of_fit_ref 0.952
_refine_ls_hydrogen_treatment mixed
_refine_ls_matrix_type full
_refine_ls_number_parameters 253
_refine_ls_number_reflns 3582
_refine_ls_number_restraints 0
_refine_ls_restrained_S_all 0.952
_refine_ls_R_factor_all 0.1014
_refine_ls_R_factor_gt 0.0710
_refine_ls_shift/su_max 0.000
_refine_ls_shift/su_mean 0.000
_refine_ls_structure_factor_coef Fsqd
_refine_ls_weighting_details 'calc w=1/[\s^2^(Fo^2^)+(0.1006P)^2^+0.0173P] where P=(Fo^2^+2Fc^2^)/3'
_refine_ls_weighting_scheme calc
_refine_ls_wR_factor_gt 0.1675
_refine_ls_wR_factor_ref 0.1868
_reflns_number_gt 2478
_reflns_number_total 3582
_reflns_threshold_expression >2sigma(I)
_cod_data_source_file c9cc09460a2.cif
_cod_data_source_block exp_7038
_cod_depositor_comments 'Adding full bibliography for 7126088.cif.'
_cod_original_cell_volume 913.54(15)
_cod_database_code 7126088

loop_
_symmetry_equiv_pos_as_xyz
'x, y, z'
'-x, -y, -z'

loop_
_atom_site_label
_atom_site_type_symbol
_atom_site_fract_x
_atom_site_fract_y
_atom_site_fract_z
_atom_site_U_iso_or_equiv
_atom_site_adp_type
_atom_site_occupancy
_atom_site_symmetry_multiplicity
_atom_site_calc_flag
_atom_site_refinement_flags
_atom_site_disorder_assembly
_atom_site_disorder_group
Br01 Br -0.00895(8) 0.49544(6) 0.17349(3) 0.0540(3) Uani 1 1 d . . .
O002 O 0.1796(4) 0.6577(3) 0.44205(18) 0.0298(7) Uani 1 1 d . . .
O003 O 0.4473(6) 0.3599(4) 0.2763(2) 0.0606(11) Uani 1 1 d . . .
N004 N 0.4693(6) 0.7223(4) 0.1688(2) 0.0386(10) Uani 1 1 d . . .
C005 C 0.3273(6) 0.4070(5) 0.4240(3) 0.0298(10) Uani 1 1 d . . .
C006 C 0.2467(6) 0.5145(5) 0.4781(3) 0.0310(10) Uani 1 1 d . . .
C007 C 0.2807(6) 0.6004(5) 0.2932(3) 0.0295(10) Uani 1 1 d . . .
C008 C 0.1006(6) 0.8514(5) 0.3284(3) 0.0292(10) Uani 1 1 d . . .
C009 C 0.1945(6) 0.6960(5) 0.3511(3) 0.0277(10) Uani 1 1 d . . .
C00A C 0.3574(7) 0.4476(5) 0.3261(3) 0.0378(11) Uani 1 1 d . . .
C00B C 0.3201(6) 0.6451(5) 0.1945(3) 0.0315(10) Uani 1 1 d . . .
C00C C 0.2976(7) 0.3460(6) 0.6107(3) 0.0402(12) Uani 1 1 d . . .
H00C H 0.2920 0.3256 0.6731 0.048 Uiso 1 1 calc R . .
C00D C -0.0158(7) 0.8910(5) 0.2570(3) 0.0375(11) Uani 1 1 d . . .
H00D H -0.0216 0.8225 0.2183 0.045 Uiso 1 1 calc R . .
C00E C 0.2320(6) 0.4866(6) 0.5718(3) 0.0358(11) Uani 1 1 d . . .
H00E H 0.1792 0.5615 0.6068 0.043 Uiso 1 1 calc R . .
C00F C 0.3902(7) 0.2636(5) 0.4655(3) 0.0379(11) Uani 1 1 d . . .
H00F H 0.4441 0.1887 0.4307 0.046 Uiso 1 1 calc R . .
C00G C 0.2126(7) 0.5984(6) 0.1324(3) 0.0382(11) Uani 1 1 d . . .
C00H C 0.5228(7) 0.7567(5) 0.0778(3) 0.0373(12) Uani 1 1 d . . .
C00I C 0.4245(7) 0.7109(5) 0.0123(3) 0.0385(12) Uani 1 1 d . . .
C00J C 0.2623(8) 0.6299(6) 0.0415(3) 0.0438(13) Uani 1 1 d . . .
H00J H 0.1916 0.5990 0.0004 0.053 Uiso 1 1 calc R . .
C00K C 0.3722(7) 0.2332(6) 0.5586(3) 0.0440(13) Uani 1 1 d . . .
H00K H 0.4102 0.1372 0.5862 0.053 Uiso 1 1 calc R . .
C00L C -0.1235(8) 1.0322(6) 0.2431(4) 0.0499(14) Uani 1 1 d . . .
H00L H -0.2029 1.0576 0.1955 0.060 Uiso 1 1 calc R . .
C00M C -0.1135(8) 1.1346(6) 0.2989(4) 0.0515(15) Uani 1 1 d . . .
H00M H -0.1875 1.2288 0.2900 0.062 Uiso 1 1 calc R . .
C00N C 0.1107(8) 0.9560(6) 0.3843(4) 0.0437(12) Uani 1 1 d . . .
H00N H 0.1876 0.9309 0.4327 0.052 Uiso 1 1 calc R . .
C00O C 0.4906(9) 0.7465(6) -0.0798(3) 0.0518(15) Uani 1 1 d . . .
H00O H 0.4265 0.7165 -0.1235 0.062 Uiso 1 1 calc R . .
C00P C 0.0070(8) 1.0969(6) 0.3681(4) 0.0533(14) Uani 1 1 d . . .
H00P H 0.0184 1.1676 0.4045 0.064 Uiso 1 1 calc R . .
C00Q C 0.6837(8) 0.8388(7) 0.0507(4) 0.0526(15) Uani 1 1 d . . .
H00Q H 0.7496 0.8697 0.0935 0.063 Uiso 1 1 calc R . .
C00R C 0.6461(10) 0.8238(7) -0.1043(4) 0.0619(18) Uani 1 1 d . . .
H00R H 0.6903 0.8448 -0.1650 0.074 Uiso 1 1 calc R . .
C00S C 0.7428(9) 0.8732(7) -0.0394(4) 0.0630(18) Uani 1 1 d . . .
H00S H 0.8471 0.9292 -0.0576 0.076 Uiso 1 1 calc R . .

loop_
_atom_site_aniso_label
_atom_site_aniso_U_11
_atom_site_aniso_U_22
_atom_site_aniso_U_33
_atom_site_aniso_U_23
_atom_site_aniso_U_13
_atom_site_aniso_U_12
Br01 0.0586(4) 0.0596(4) 0.0482(4) -0.0095(3) -0.0093(3) -0.0169(3)
O002 0.0375(17) 0.0291(16) 0.0212(15) -0.0043(12) -0.0035(12) 0.0009(13)
O003 0.081(3) 0.049(2) 0.042(2) -0.0138(18) -0.0062(19) 0.028(2)
N004 0.040(2) 0.042(2) 0.029(2) -0.0036(18) 0.0000(17) 0.0038(19)
C005 0.025(2) 0.034(2) 0.031(2) -0.0001(19) -0.0104(18) -0.0027(18)
C006 0.023(2) 0.037(3) 0.032(2) 0.001(2) -0.0072(18) -0.0033(19)
C007 0.025(2) 0.037(2) 0.025(2) -0.0058(19) -0.0057(17) 0.0022(19)
C008 0.027(2) 0.031(2) 0.029(2) -0.0039(18) -0.0007(18) -0.0031(19)
C009 0.023(2) 0.035(2) 0.026(2) -0.0053(18) -0.0050(17) -0.0043(18)
C00A 0.039(3) 0.035(3) 0.036(3) -0.006(2) -0.007(2) 0.011(2)
C00B 0.032(2) 0.032(2) 0.027(2) -0.0025(19) -0.0047(18) 0.0076(19)
C00C 0.033(3) 0.052(3) 0.034(3) 0.010(2) -0.004(2) -0.016(2)
C00D 0.046(3) 0.030(3) 0.033(2) -0.005(2) -0.004(2) 0.003(2)
C00E 0.023(2) 0.051(3) 0.033(2) 0.001(2) -0.0052(18) -0.008(2)
C00F 0.038(3) 0.033(3) 0.043(3) -0.008(2) -0.007(2) -0.001(2)
C00G 0.036(3) 0.038(3) 0.040(3) -0.006(2) -0.008(2) 0.000(2)
C00H 0.042(3) 0.035(3) 0.028(2) 0.002(2) -0.002(2) 0.009(2)
C00I 0.043(3) 0.040(3) 0.029(2) -0.007(2) -0.004(2) 0.011(2)
C00J 0.056(3) 0.040(3) 0.037(3) -0.012(2) -0.019(2) 0.007(2)
C00K 0.035(3) 0.039(3) 0.052(3) 0.015(2) -0.010(2) -0.004(2)
C00L 0.055(3) 0.045(3) 0.044(3) 0.006(3) -0.014(2) 0.007(3)
C00M 0.053(3) 0.030(3) 0.064(4) 0.004(3) -0.003(3) 0.004(2)
C00N 0.043(3) 0.043(3) 0.047(3) -0.015(2) -0.010(2) 0.000(2)
C00O 0.068(4) 0.048(3) 0.032(3) -0.003(2) -0.003(3) 0.011(3)
C00P 0.058(3) 0.032(3) 0.072(4) -0.020(3) -0.008(3) -0.001(3)
C00Q 0.045(3) 0.068(4) 0.044(3) -0.002(3) -0.002(2) -0.012(3)
C00R 0.075(4) 0.066(4) 0.033(3) 0.002(3) 0.009(3) 0.008(3)
C00S 0.060(4) 0.073(4) 0.048(4) 0.000(3) 0.012(3) -0.007(3)

loop_
_atom_type_symbol
_atom_type_description
_atom_type_scat_dispersion_real
_atom_type_scat_dispersion_imag
_atom_type_scat_source
C C 0.0033 0.0016 'International Tables Vol C Tables 4.2.6.8 and 6.1.1.4'
H H 0.0000 0.0000 'International Tables Vol C Tables 4.2.6.8 and 6.1.1.4'
N N 0.0061 0.0033 'International Tables Vol C Tables 4.2.6.8 and 6.1.1.4'
O O 0.0106 0.0060 'International Tables Vol C Tables 4.2.6.8 and 6.1.1.4'
Br Br -0.2901 2.4595 'International Tables Vol C Tables 4.2.6.8 and 6.1.1.4'

loop_
_geom_angle_atom_site_label_1
_geom_angle_atom_site_label_2
_geom_angle_atom_site_label_3
_geom_angle
_geom_angle_site_symmetry_1
_geom_angle_site_symmetry_3
_geom_angle_publ_flag
C009 O002 C006 119.9(3) . . ?
C00B N004 C00H 118.4(4) . . ?
C006 C005 C00F 118.2(4) . . ?
C006 C005 C00A 119.7(4) . . ?
C00F C005 C00A 122.0(4) . . ?
C005 C006 O002 121.5(4) . . ?
C005 C006 C00E 122.6(4) . . ?
O002 C006 C00E 116.0(4) . . ?
C009 C007 C00A 120.6(4) . . ?
C009 C007 C00B 123.4(4) . . ?
C00A C007 C00B 115.8(4) . . ?
C00D C008 C00N 119.0(4) . . ?
C00D C008 C009 120.7(4) . . ?
C00N C008 C009 119.9(4) . . ?
C007 C009 O002 122.7(4) . . ?
C007 C009 C008 127.1(4) . . ?
O002 C009 C008 110.1(4) . . ?
O003 C00A C007 122.6(4) . . ?
O003 C00A C005 122.0(4) . . ?
C007 C00A C005 115.3(4) . . ?
N004 C00B C00G 122.1(4) . . ?
N004 C00B C007 115.9(4) . . ?
C00G C00B C007 121.8(4) . . ?
C00E C00C C00K 121.0(4) . . ?
C00E C00C H00C 119.5 . . ?
C00K C00C H00C 119.5 . . ?
C008 C00D C00L 120.3(5) . . ?
C008 C00D H00D 119.9 . . ?
C00L C00D H00D 119.9 . . ?
C00C C00E C006 118.1(5) . . ?
C00C C00E H00E 120.9 . . ?
C006 C00E H00E 120.9 . . ?
C00K C00F C005 119.9(5) . . ?
C00K C00F H00F 120.0 . . ?
C005 C00F H00F 120.0 . . ?
C00J C00G C00B 121.0(5) . . ?
C00J C00G Br01 118.8(4) . . ?
C00B C00G Br01 120.2(3) . . ?
N004 C00H C00I 122.3(4) . . ?
N004 C00H C00Q 118.1(5) . . ?
C00I C00H C00Q 119.6(4) . . ?
C00H C00I C00J 118.3(4) . . ?
C00H C00I C00O 119.3(5) . . ?
C00J C00I C00O 122.4(5) . . ?
C00G C00J C00I 117.9(5) . . ?
C00G C00J H00J 121.1 . . ?
C00I C00J H00J 121.1 . . ?
C00F C00K C00C 120.1(4) . . ?
C00F C00K H00K 120.0 . . ?
C00C C00K H00K 120.0 . . ?
C00M C00L C00D 120.3(5) . . ?
C00M C00L H00L 119.8 . . ?
C00D C00L H00L 119.8 . . ?
C00L C00M C00P 119.5(5) . . ?
C00L C00M H00M 120.3 . . ?
C00P C00M H00M 120.3 . . ?
C008 C00N C00P 120.0(5) . . ?
C008 C00N H00N 120.0 . . ?
C00P C00N H00N 120.0 . . ?
C00R C00O C00I 120.2(6) . . ?
C00R C00O H00O 119.9 . . ?
C00I C00O H00O 119.9 . . ?
C00M C00P C00N 120.9(5) . . ?
C00M C00P H00P 119.6 . . ?
C00N C00P H00P 119.6 . . ?
C00S C00Q C00H 119.7(6) . . ?
C00S C00Q H00Q 120.2 . . ?
C00H C00Q H00Q 120.2 . . ?
C00O C00R C00S 120.9(5) . . ?
C00O C00R H00R 119.5 . . ?
C00S C00R H00R 119.5 . . ?
C00Q C00S C00R 120.2(6) . . ?
C00Q C00S H00S 119.9 . . ?
C00R C00S H00S 119.9 . . ?

loop_
_geom_bond_atom_site_label_1
_geom_bond_atom_site_label_2
_geom_bond_distance
_geom_bond_site_symmetry_2
_geom_bond_publ_flag
Br01 C00G 1.892(5) . ?
O002 C009 1.362(5) . ?
O002 C006 1.376(5) . ?
O003 C00A 1.223(6) . ?
N004 C00B 1.314(6) . ?
N004 C00H 1.380(6) . ?
C005 C006 1.379(6) . ?
C005 C00F 1.399(6) . ?
C005 C00A 1.468(6) . ?
C006 C00E 1.394(6) . ?
C007 C009 1.349(6) . ?
C007 C00A 1.455(6) . ?
C007 C00B 1.489(6) . ?
C008 C00D 1.385(6) . ?
C008 C00N 1.386(7) . ?
C008 C009 1.478(6) . ?
C00B C00G 1.409(7) . ?
C00C C00E 1.368(7) . ?
C00C C00K 1.389(7) . ?
C00C H00C 0.9300 . ?
C00D C00L 1.385(7) . ?
C00D H00D 0.9300 . ?
C00E H00E 0.9300 . ?
C00F C00K 1.387(7) . ?
C00F H00F 0.9300 . ?
C00G C00J 1.371(7) . ?
C00H C00I 1.405(7) . ?
C00H C00Q 1.409(7) . ?
C00I C00J 1.413(7) . ?
C00I C00O 1.414(7) . ?
C00J H00J 0.9300 . ?
C00K H00K 0.9300 . ?
C00L C00M 1.369(8) . ?
C00L H00L 0.9300 . ?
C00M C00P 1.376(8) . ?
C00M H00M 0.9300 . ?
C00N C00P 1.375(7) . ?
C00N H00N 0.9300 . ?
C00O C00R 1.347(9) . ?
C00O H00O 0.9300 . ?
C00P H00P 0.9300 . ?
C00Q C00S 1.375(7) . ?
C00Q H00Q 0.9300 . ?
C00R C00S 1.408(9) . ?
C00R H00R 0.9300 . ?
C00S H00S 0.9300 . ?
